data_9017058
loop_
_publ_author_name
'Galuskina, I. O.'
'Vapnik, Y.'
'Lazic, B.'
'Armbruster, T.'
'Murashko, M.'
'Galuskin, E. V.'

_publ_section_title
;
 Harmunite CaFe2O4: A new mineral from the Jabel Harmun, West Bank,
 Palestinian Autonomy, Israel
;
_journal_name_full 'American Mineralogist'
_journal_page_first 965
_journal_page_last 975
_journal_volume 99
_journal_year 2014
_chemical_compound_source 'Hatrurim complex, West Bank, Palestinian Autonomy, Israel'
_chemical_formula_sum 'Al0.015 Ca Cr0.011 Fe1.957 Mg0.003 O4 Ti0.004'
_chemical_name_mineral Harmunite
_space_group_IT_number 62
_space_group_name_Hall '-P 2ac 2n'
_space_group_name_H-M_alt 'P n m a'
_symmetry_space_group_name_H-M 'P n m a'
_cell_angle_alpha 90
_cell_angle_beta 90
_cell_angle_gamma 90
_cell_length_a 9.2183
_cell_length_b 3.01750
_cell_length_c 10.6934
_cell_formula_units_Z 4
_cell_volume 297.450
_database_code_amcsd 0020333
_exptl_crystal_density_diffrn 4.792
_cod_data_source_file inputs/fixed/downloads/05/05779.cif
_cod_data_source_block 05779
_cod_original_formula_sum 'Ca Fe1.957 Al.015 Cr.011 Ti.004 Mg.003 O4'
_cod_database_code 9017058

loop_
_space_group_symop_operation_xyz
x,y,z
x,1/2-y,z
-x,1/2+y,-z
1/2-x,1/2+y,1/2+z
1/2+x,1/2-y,1/2-z
1/2+x,y,1/2-z
1/2-x,-y,1/2+z
-x,-y,-z

loop_
_atom_site_aniso_label
_atom_site_aniso_U_11
_atom_site_aniso_U_22
_atom_site_aniso_U_33
_atom_site_aniso_U_12
_atom_site_aniso_U_13
_atom_site_aniso_U_23
Ca1 0.00860 0.00730 0.00900 0.00000 -0.00040 0.00000
Fe1 0.00800 0.00700 0.00700 0.00000 -0.00020 0.00000
Al1 0.00800 0.00700 0.00700 0.00000 -0.00020 0.00000
Cr1 0.00800 0.00700 0.00700 0.00000 -0.00020 0.00000
Ti1 0.00800 0.00700 0.00700 0.00000 -0.00020 0.00000
Mg1 0.00800 0.00700 0.00700 0.00000 -0.00020 0.00000
Fe2 0.00800 0.00680 0.00790 0.00000 0.00040 0.00000
Al2 0.00800 0.00680 0.00790 0.00000 0.00040 0.00000
Cr2 0.00800 0.00680 0.00790 0.00000 0.00040 0.00000
Ti2 0.00800 0.00680 0.00790 0.00000 0.00040 0.00000
Mg2 0.00800 0.00680 0.00790 0.00000 0.00040 0.00000
O1 0.00930 0.00770 0.00640 0.00000 -0.00180 0.00000
O2 0.00890 0.00630 0.00830 0.00000 0.00130 0.00000
O3 0.00590 0.00840 0.00930 0.00000 0.00150 0.00000
O4 0.00860 0.00760 0.00580 0.00000 0.00190 0.00000

loop_
_atom_site_label
_atom_site_fract_x
_atom_site_fract_y
_atom_site_fract_z
_atom_site_occupancy
_atom_site_U_iso_or_equiv
Ca1 0.75664 -0.25000 0.34592 1.00000 0.00828
Fe1 0.56673 0.25000 0.61181 0.97850 0.00735
Al1 0.56673 0.25000 0.61181 0.00750 0.00735
Cr1 0.56673 0.25000 0.61181 0.00550 0.00735
Ti1 0.56673 0.25000 0.61181 0.00200 0.00735
Mg1 0.56673 0.25000 0.61181 0.00150 0.00735
Fe2 0.08148 -0.75000 0.39465 0.97850 0.00754
Al2 0.08148 -0.75000 0.39465 0.00750 0.00754
Cr2 0.08148 -0.75000 0.39465 0.00550 0.00754
Ti2 0.08148 -0.75000 0.39465 0.00200 0.00754
Mg2 0.08148 -0.75000 0.39465 0.00150 0.00754
O1 0.58130 0.25000 0.42710 1.00000 0.00780
O2 0.88150 -0.75000 0.47670 1.00000 0.00780
O3 0.70630 -0.25000 0.66350 1.00000 0.00790
O4 0.47570 0.25000 0.78270 1.00000 0.00730

loop_
_cod_related_entry_id
_cod_related_entry_database
_cod_related_entry_code
1 AMCSD 0020333
